data_7009164
loop_
_publ_author_name
'Dong, Yu-Bin'
'Smith, Mark D.'
'Layland, Ralph C.'
'zur Loye, Hans-Conrad'

_publ_section_title
;
 Novel hydrogen-bonded two- and three-dimensional networks generated
 from the reaction of metal nitrate hydrates (M&#x2005;=&#x2005;Cd, Co)
 with the bidentate linear ligand 4,4'-bipyridine
;
_journal_issue 5
_journal_name_full 'Journal of the Chemical Society, Dalton Transactions'
_journal_page_first 775
_journal_paper_doi 10.1039/a909014b
_journal_year 2000
_chemical_formula_sum 'C40 H40 Co F12 N8 O4 P2'
_chemical_formula_weight 1045.67
_space_group_IT_number 15
_symmetry_cell_setting monoclinic
_symmetry_Int_Tables_number 15
_symmetry_space_group_name_Hall '-C 2yc'
_symmetry_space_group_name_H-M 'C 1 2/c 1'
_cell_angle_alpha 90
_cell_angle_beta 101.286(9)
_cell_angle_gamma 90
_cell_formula_units_Z 4
_cell_length_a 17.918(2)
_cell_length_b 11.397(1)
_cell_length_c 23.071(2)
_cell_measurement_reflns_used 25
_cell_measurement_temperature 296.2
_cell_measurement_theta_max 11.1
_cell_measurement_theta_min 9.9
_cell_volume 4620.3(8)
_computing_cell_refinement 'MSC/AFC Diffractometer Control'
_computing_data_collection 'MSC/AFC Diffractometer Control'
_computing_data_reduction 'teXsan (MSC, 1992-1997)'
_computing_publication_material 'teXsan (MSC, 1992-1997)'
_computing_structure_refinement 'teXsan (MSC, 1992-1997)'
_computing_structure_solution
;
SIR92 (Altomare, et. al. 1993)
;
_diffrn_ambient_temperature 296.2
_diffrn_measurement_device_type 'Rigaku AFC6S'
_diffrn_measurement_method \w-2\q
_diffrn_orient_matrix_UB_11 -0.04358
_diffrn_orient_matrix_UB_12 -0.03389
_diffrn_orient_matrix_UB_13 0.01601
_diffrn_orient_matrix_UB_21 0.02270
_diffrn_orient_matrix_UB_22 0.03160
_diffrn_orient_matrix_UB_23 0.04002
_diffrn_orient_matrix_UB_31 -0.02914
_diffrn_orient_matrix_UB_32 0.07473
_diffrn_orient_matrix_UB_33 -0.00955
_diffrn_radiation_detector 'scintillation counter'
_diffrn_radiation_monochromator graphite
_diffrn_radiation_source 'X-ray tube'
_diffrn_radiation_type 'Mo K\a'
_diffrn_radiation_wavelength 0.7107
_diffrn_reflns_av_R_equivalents 0.01374
_diffrn_reflns_av_sigmaI/netI 0.030
_diffrn_reflns_limit_h_max 19
_diffrn_reflns_limit_h_min 0
_diffrn_reflns_limit_k_max 12
_diffrn_reflns_limit_k_min 0
_diffrn_reflns_limit_l_max 24
_diffrn_reflns_limit_l_min -24
_diffrn_reflns_number 3320
_diffrn_reflns_reduction_process 'Lp corrections applied'
_diffrn_reflns_theta_max 22.49
_diffrn_reflns_theta_min 0.90
_diffrn_standards_decay_% -1.05
_diffrn_standards_interval_count 150
_diffrn_standards_number 3
_exptl_absorpt_coefficient_mu 0.539
_exptl_absorpt_correction_T_max 1.000
_exptl_absorpt_correction_T_min 0.596
_exptl_absorpt_correction_type 'DIFABS; Walker & Stuart, 1983'
_exptl_crystal_colour yellow-orange
_exptl_crystal_density_diffrn 1.503
_exptl_crystal_density_meas ?
_exptl_crystal_description block
_exptl_crystal_F_000 2132.00
_exptl_crystal_size_max 0.8
_exptl_crystal_size_mid 0.5
_exptl_crystal_size_min 0.3
_refine_diff_density_max 0.55
_refine_diff_density_min -0.39
_refine_ls_extinction_coef 0.00000006(3)
_refine_ls_extinction_expression
;
equ(3) Acta Cryst.(1968) A24, p213.
;
_refine_ls_extinction_method 'Zachariasen (1967)'
_refine_ls_goodness_of_fit_all 2.718
_refine_ls_goodness_of_fit_ref 2.718
_refine_ls_hydrogen_treatment calc
_refine_ls_matrix_type full
_refine_ls_number_constraints 0
_refine_ls_number_parameters 306
_refine_ls_number_reflns 2297
_refine_ls_number_restraints 0
_refine_ls_R_factor_all 0.0519
_refine_ls_R_factor_gt 0.0519
_refine_ls_shift/su_max 0.0010
_refine_ls_shift/su_mean 0.0000
_refine_ls_structure_factor_coef F
_refine_ls_weighting_details 'w = 1/[\s^2^(Fo) + 0.00022|Fo|^2^]'
_refine_ls_weighting_scheme calc
_refine_ls_wR_factor_all 0.0621
_refine_ls_wR_factor_ref 0.0621
_reflns_number_gt 2297
_reflns_number_total 3192
_reflns_threshold_expression I>3.00\s(I)
_cod_data_source_file a909014b.txt
_cod_data_source_block 2
_cod_depositor_comments
;
The following automatic conversions were performed:

'_refine_ls_weighting_scheme' value '
w = 1/[\s^2^(Fo) + 0.00022|Fo|^2^]' was changed to 'calc'. New tag
'_refine_ls_weighting_details' was created. The value of the new tag
was set to 'w = 1/[\s^2^(Fo) + 0.00022|Fo|^2^]'.

Automatic conversion script
Id: cif_fix_values 3143 2015-03-26 13:38:13Z robertas 
;
_cod_original_sg_symbol_H-M 'C 2/c      '
_cod_original_formula_sum 'C40 H40 Co F12 N8 O4 P2 '
_cod_database_code 7009164

loop_
_symmetry_equiv_pos_as_xyz
'x, y, z'
'-x, y, -z+1/2'
'x+1/2, y+1/2, z'
'-x+1/2, y+1/2, -z+1/2'
'-x, -y, -z'
'x, -y, z+1/2'
'-x+1/2, -y+1/2, -z'
'x+1/2, -y+1/2, z+1/2'

loop_
_atom_site_label
_atom_site_fract_x
_atom_site_fract_y
_atom_site_fract_z
_atom_site_U_iso_or_equiv
_atom_site_occupancy
_atom_site_refinement_flags
_atom_site_adp_type
_atom_site_calc_flag
_atom_site_calc_attached_atom
Co 0.0000 -0.44799(7) -0.2500 0.0320(3) 1 ST Uani d ?
P(1) 0.28129(9) -0.1139(1) -0.12402(6) 0.0567(5) 1 . Uani d ?
F(1) 0.2096(2) -0.1883(4) -0.1202(2) 0.117(2) 1 . Uani d ?
F(2) 0.2616(3) -0.1278(5) -0.1933(2) 0.127(2) 1 . Uani d ?
F(3) 0.3341(3) -0.2232(4) -0.1206(2) 0.140(2) 1 . Uani d ?
F(4) 0.2297(3) -0.0009(4) -0.1284(2) 0.123(2) 1 . Uani d ?
F(5) 0.3515(3) -0.0334(4) -0.1317(2) 0.114(2) 1 . Uani d ?
F(6) 0.3022(3) -0.0920(5) -0.0559(2) 0.131(2) 1 . Uani d ?
O(1) 0.0265(2) -0.4494(3) -0.1593(1) 0.047(1) 1 . Uani d ?
O(2) -0.1188(2) -0.4446(3) -0.2470(1) 0.044(1) 1 . Uani d ?
N(1) 0.0000 -0.2594(4) -0.2500 0.029(2) 1 ST Uani d ?
N(2) 0.0000 -0.6384(4) -0.2500 0.039(2) 1 ST Uani d ?
N(3) 0.4277(3) 0.1444(4) 0.0853(2) 0.054(2) 1 . Uani d ?
N(4) 0.2201(3) 0.4637(5) -0.1607(2) 0.067(2) 1 . Uani d ?
N(5) 0.5312(3) 0.2523(4) -0.0869(2) 0.057(2) 1 . Uani d ?
C(1) 0.0638(3) -0.1977(4) -0.2314(2) 0.037(1) 1 . Uani d ?
C(2) 0.0662(3) -0.0769(4) -0.2311(2) 0.041(2) 1 . Uani d ?
C(3) 0.0000 -0.0144(5) -0.2500 0.034(2) 1 ST Uani d ?
C(4) 0.0000 0.1160(5) -0.2500 0.037(2) 1 ST Uani d ?
C(5) 0.0529(3) 0.1798(4) -0.2739(2) 0.043(2) 1 . Uani d ?
C(6) -0.0505(3) -0.7001(4) -0.2267(2) 0.044(2) 1 . Uani d ?
C(7) 0.4181(4) 0.1063(5) 0.0295(3) 0.063(2) 1 . Uani d ?
C(8) 0.3794(3) 0.1666(5) -0.0184(2) 0.053(2) 1 . Uani d ?
C(9) 0.3472(3) 0.2737(4) -0.0112(2) 0.039(1) 1 . Uani d ?
C(10) 0.3575(3) 0.3157(5) 0.0455(2) 0.051(2) 1 . Uani d ?
C(11) 0.3979(3) 0.2491(5) 0.0921(2) 0.058(2) 1 . Uani d ?
C(12) 0.3026(3) 0.3404(5) -0.0625(2) 0.043(2) 1 . Uani d ?
C(13) 0.2735(3) 0.4510(5) -0.0569(2) 0.055(2) 1 . Uani d ?
C(14) 0.2327(4) 0.5075(5) -0.1059(3) 0.067(2) 1 . Uani d ?
C(15) 0.2480(4) 0.3584(7) -0.1652(2) 0.074(2) 1 . Uani d ?
C(16) 0.2895(3) 0.2933(5) -0.1192(2) 0.064(2) 1 . Uani d ?
C(17) 0.4844(3) 0.3403(5) -0.1086(2) 0.055(2) 1 . Uani d ?
C(18) 0.4725(3) 0.4386(5) -0.0769(2) 0.050(2) 1 . Uani d ?
C(19) 0.5069(3) 0.4490(4) -0.0183(2) 0.042(1) 1 . Uani d ?
C(20) 0.5563(3) 0.3584(5) 0.0037(3) 0.063(2) 1 . Uani d ?
C(21) 0.5655(4) 0.2655(5) -0.0313(3) 0.070(2) 1 . Uani d ?
H(1) 0.1103 -0.2408 -0.2169 0.063 1 . Uiso c ?
H(2) 0.1140 -0.0357 -0.2173 0.063 1 . Uiso c ?
H(3) 0.0057 -0.3801 -0.1444 0.063 1 . Uiso c ?
H(4) 0.0039 -0.5164 -0.1447 0.063 1 . Uiso c ?
H(5) 0.0926 0.1390 -0.2891 0.063 1 . Uiso c ?
H(6) -0.0881 -0.6573 -0.2095 0.063 1 . Uiso c ?
H(7) 0.4399 0.0289 0.0230 0.063 1 . Uiso c ?
H(8) 0.3747 0.1355 -0.0581 0.063 1 . Uiso c ?
H(9) -0.1299 -0.3757 -0.2260 0.063 1 . Uiso c ?
H(10) 0.3363 0.3913 0.0535 0.063 1 . Uiso c ?
H(11) 0.4047 0.2797 0.1318 0.063 1 . Uiso c ?
H(12) -0.1317 -0.5121 -0.2262 0.063 1.000 . Uiso c ?
H(13) 0.2816 0.4882 -0.0183 0.063 1 . Uiso c ?
H(14) 0.2103 0.5847 -0.1005 0.063 1 . Uiso c ?
H(15) 0.2399 0.3219 -0.2044 0.063 1 . Uiso c ?
H(16) 0.3101 0.2165 -0.1266 0.063 1 . Uiso c ?
H(17) 0.4576 0.3349 -0.1490 0.063 1 . Uiso c ?
H(18) 0.4393 0.5023 -0.0962 0.063 1 . Uiso c ?
H(20) 0.5832 0.3619 0.0446 0.063 1 . Uiso c ?
H(21) 0.6011 0.2045 -0.0143 0.063 1 . Uiso c ?

loop_
_atom_site_aniso_label
_atom_site_aniso_U_11
_atom_site_aniso_U_22
_atom_site_aniso_U_33
_atom_site_aniso_U_12
_atom_site_aniso_U_13
_atom_site_aniso_U_23
Co 0.0361(7) 0.0266(5) 0.0324(5) 0.0000 0.0047(4) 0.0000
P(1) 0.047(1) 0.072(1) 0.0518(9) -0.0034(9) 0.0116(7) -0.0109(8)
F(1) 0.087(3) 0.131(4) 0.139(4) -0.046(3) 0.038(3) -0.017(3)
F(2) 0.119(4) 0.190(5) 0.069(3) -0.004(4) 0.015(2) -0.033(3)
F(3) 0.116(4) 0.117(4) 0.176(5) 0.049(3) 0.006(3) 0.003(3)
F(4) 0.108(4) 0.099(3) 0.166(4) 0.028(3) 0.033(3) -0.026(3)
F(5) 0.102(3) 0.140(4) 0.114(3) -0.050(3) 0.057(3) -0.037(3)
F(6) 0.119(4) 0.213(5) 0.060(2) -0.025(4) 0.017(2) -0.013(3)
O(1) 0.068(3) 0.035(2) 0.035(2) 0.002(2) 0.005(2) -0.001(1)
O(2) 0.045(2) 0.034(2) 0.055(2) -0.002(2) 0.012(2) 0.001(2)
N(1) 0.029(4) 0.028(3) 0.028(3) 0.0000 -0.001(2) 0.0000
N(2) 0.046(4) 0.032(3) 0.038(3) 0.0000 0.009(3) 0.0000
N(3) 0.052(3) 0.067(3) 0.043(3) 0.003(3) 0.006(2) 0.010(2)
N(4) 0.054(4) 0.078(4) 0.067(3) 0.011(3) 0.005(3) 0.022(3)
N(5) 0.057(3) 0.060(3) 0.058(3) -0.004(3) 0.020(3) -0.012(2)
C(1) 0.036(3) 0.034(3) 0.040(3) 0.002(2) 0.003(2) 0.002(2)
C(2) 0.039(3) 0.029(3) 0.051(3) -0.005(2) 0.003(2) -0.004(2)
C(3) 0.035(5) 0.029(4) 0.037(4) 0.0000 0.004(3) 0.0000
C(4) 0.046(5) 0.028(4) 0.033(4) 0.0000 0.001(3) 0.0000
C(5) 0.046(3) 0.032(3) 0.057(3) 0.002(2) 0.022(3) -0.004(2)
C(6) 0.049(4) 0.035(3) 0.054(3) 0.006(3) 0.022(3) 0.000(2)
C(7) 0.071(5) 0.054(3) 0.062(4) 0.013(3) 0.012(3) 0.009(3)
C(8) 0.066(4) 0.054(3) 0.039(3) 0.005(3) 0.011(3) 0.005(2)
C(9) 0.030(3) 0.048(3) 0.040(3) -0.005(3) 0.012(2) 0.005(2)
C(10) 0.049(4) 0.054(3) 0.050(3) 0.005(3) 0.011(3) -0.002(3)
C(11) 0.064(4) 0.071(4) 0.037(3) 0.002(3) 0.002(3) -0.001(3)
C(12) 0.029(3) 0.057(3) 0.042(3) -0.006(3) 0.009(2) 0.006(2)
C(13) 0.046(4) 0.063(4) 0.054(3) 0.009(3) 0.007(3) 0.009(3)
C(14) 0.056(4) 0.058(4) 0.087(5) 0.013(3) 0.013(4) 0.015(3)
C(15) 0.067(5) 0.106(5) 0.044(3) 0.009(4) 0.001(3) 0.008(3)
C(16) 0.066(4) 0.069(4) 0.052(4) 0.014(3) 0.000(3) 0.003(3)
C(17) 0.058(4) 0.070(4) 0.042(3) -0.003(3) 0.023(3) -0.005(3)
C(18) 0.051(4) 0.058(3) 0.043(3) 0.003(3) 0.020(3) 0.001(3)
C(19) 0.034(3) 0.048(3) 0.048(3) -0.011(3) 0.015(2) -0.007(2)
C(20) 0.060(4) 0.061(4) 0.060(4) 0.009(3) -0.010(3) -0.018(3)
C(21) 0.068(5) 0.059(4) 0.071(4) 0.013(3) -0.012(3) -0.014(3)

loop_
_atom_type_symbol
_atom_type_description
_atom_type_number_in_cell
_atom_type_scat_dispersion_real
_atom_type_scat_dispersion_imag
_atom_type_scat_source
Co Co 4 0.299 0.973
;International Tables for Crystallography
(1992, Vol. C, Tables 4.2.6.8 and 6.1.1.1)
;
N N 32 0.004 0.003
;International Tables for Crystallography
(1992, Vol. C, Tables 4.2.6.8 and 6.1.1.1)
;
C C 160 0.002 0.002
;International Tables for Crystallography
(1992, Vol. C, Tables 4.2.6.8 and 6.1.1.1)
;
O O 16 0.008 0.006
;International Tables for Crystallography
(1992, Vol. C, Tables 4.2.6.8 and 6.1.1.1)
;
H H 160 0.000 0.000
;International Tables for Crystallography
(1992, Vol. C, Table 6.1.1.2)
;
P P 8 0.090 0.095
;International Tables for Crystallography
(1992, Vol. C, Tables 4.2.6.8 and 6.1.1.1)
;
F F 48 0.014 0.010
;International Tables for Crystallography
(1992, Vol. C, Tables 4.2.6.8 and 6.1.1.1)
;

loop_
_geom_angle_atom_site_label_1
_geom_angle_atom_site_label_2
_geom_angle_atom_site_label_3
_geom_angle
_geom_angle_site_symmetry_1
_geom_angle_site_symmetry_2
_geom_angle_site_symmetry_3
_geom_angle_publ_flag
O(1) Co O(1) 179.1(2) . . 2_554 yes
O(1) Co O(2) 90.0(1) . . . yes
O(1) Co O(2) 90.0(1) . . 2_554 yes
O(1) Co N(1) 90.44(9) . . . yes
O(1) Co N(2) 89.56(9) . . . yes
O(1) Co O(2) 90.0(1) 2_554 . . yes
O(1) Co O(2) 90.0(1) 2_554 . 2_554 yes
O(1) Co N(1) 90.44(9) 2_554 . . yes
O(1) Co N(2) 89.56(9) 2_554 . . yes
O(2) Co O(2) 177.9(2) . . 2_554 yes
O(2) Co N(1) 88.97(8) . . . yes
O(2) Co N(2) 91.03(8) . . . yes
O(2) Co N(1) 88.97(8) 2_554 . . yes
O(2) Co N(2) 91.03(8) 2_554 . . yes
N(1) Co N(2) 180.00 . . . yes
F(1) P(1) F(2) 88.8(3) . . . yes
F(1) P(1) F(3) 93.5(3) . . . yes
F(1) P(1) F(4) 88.2(3) . . . yes
F(1) P(1) F(5) 176.1(2) . . . yes
F(1) P(1) F(6) 93.9(3) . . . yes
F(2) P(1) F(3) 89.1(3) . . . yes
F(2) P(1) F(4) 90.3(3) . . . yes
F(2) P(1) F(5) 88.3(2) . . . yes
F(2) P(1) F(6) 176.5(3) . . . yes
F(3) P(1) F(4) 178.2(3) . . . yes
F(3) P(1) F(5) 88.9(3) . . . yes
F(3) P(1) F(6) 93.0(3) . . . yes
F(4) P(1) F(5) 89.4(3) . . . yes
F(4) P(1) F(6) 87.5(3) . . . yes
F(5) P(1) F(6) 88.9(3) . . . yes
Co O(1) H(3) 109.2 . . . no
Co O(1) H(4) 109.6 . . . no
H(3) O(1) H(4) 108.0 . . . no
Co O(2) H(9) 109.5 . . . no
Co O(2) H(12) 109.9 . . . no
H(9) O(2) H(12) 107.9 . . . no
Co N(1) C(1) 121.6(3) . . . yes
Co N(1) C(1) 121.6(3) . . 2_554 yes
C(1) N(1) C(1) 116.8(5) . . 2_554 yes
Co N(2) C(6) 121.7(3) . . . yes
Co N(2) C(6) 121.7(3) . . 2_554 yes
C(6) N(2) C(6) 116.6(6) . . 2_554 yes
C(7) N(3) C(11) 115.2(4) . . . yes
C(14) N(4) C(15) 114.9(5) . . . yes
C(17) N(5) C(21) 114.6(5) . . . yes
N(1) C(1) C(2) 123.3(4) . . . yes
N(1) C(1) H(1) 117.9 . . . no
C(2) C(1) H(1) 118.8 . . . no
C(1) C(2) C(3) 119.4(4) . . . yes
C(1) C(2) H(2) 120.5 . . . no
C(3) C(2) H(2) 120.1 . . . no
C(2) C(3) C(2) 117.8(6) . . 2_554 yes
C(2) C(3) C(4) 121.1(3) . . . yes
C(2) C(3) C(4) 121.1(3) 2_554 . . yes
C(3) C(4) C(5) 121.5(3) . . . yes
C(3) C(4) C(5) 121.5(3) . . 2_554 yes
C(5) C(4) C(5) 116.9(6) . . 2_554 yes
C(4) C(5) C(6) 119.6(5) . . 2_564 yes
C(4) C(5) H(5) 119.8 . . . no
C(6) C(5) H(5) 120.6 2_564 . . no
N(2) C(6) C(5) 123.6(5) . . 2_544 yes
N(2) C(6) H(6) 118.3 . . . no
C(5) C(6) H(6) 118.0 2_544 . . no
N(3) C(7) C(8) 124.2(5) . . . yes
N(3) C(7) H(7) 117.1 . . . no
C(8) C(7) H(7) 118.6 . . . no
C(7) C(8) C(9) 120.5(5) . . . yes
C(7) C(8) H(8) 121.0 . . . no
C(9) C(8) H(8) 118.6 . . . no
C(8) C(9) C(10) 116.4(4) . . . yes
C(8) C(9) C(12) 121.7(4) . . . yes
C(10) C(9) C(12) 121.9(5) . . . yes
C(9) C(10) C(11) 119.8(5) . . . yes
C(9) C(10) H(10) 120.3 . . . no
C(11) C(10) H(10) 119.9 . . . no
N(3) C(11) C(10) 123.9(5) . . . yes
N(3) C(11) H(11) 117.1 . . . no
C(10) C(11) H(11) 118.9 . . . no
C(9) C(12) C(13) 122.8(4) . . . yes
C(9) C(12) C(16) 120.9(5) . . . yes
C(13) C(12) C(16) 116.3(5) . . . yes
C(12) C(13) C(14) 119.9(5) . . . yes
C(12) C(13) H(13) 119.6 . . . no
C(14) C(13) H(13) 120.5 . . . no
N(4) C(14) C(13) 124.4(6) . . . yes
N(4) C(14) H(14) 117.1 . . . no
C(13) C(14) H(14) 118.5 . . . no
N(4) C(15) C(16) 125.7(6) . . . yes
N(4) C(15) H(15) 118.2 . . . no
C(16) C(15) H(15) 116.1 . . . no
C(12) C(16) C(15) 118.7(6) . . . yes
C(12) C(16) H(16) 120.8 . . . no
C(15) C(16) H(16) 120.5 . . . no
N(5) C(17) C(18) 124.1(5) . . . yes
N(5) C(17) H(17) 118.1 . . . no
C(18) C(17) H(17) 117.8 . . . no
C(17) C(18) C(19) 120.4(5) . . . yes
C(17) C(18) H(18) 120.0 . . . no
C(19) C(18) H(18) 119.7 . . . no
C(18) C(19) C(19) 122.1(5) . . 3_665 yes
C(18) C(19) C(20) 115.3(5) . . . yes
C(19) C(19) C(20) 122.6(5) 3_665 . . yes
C(19) C(20) C(21) 120.2(5) . . . yes
C(19) C(20) H(20) 118.9 . . . no
C(21) C(20) H(20) 120.9 . . . no
N(5) C(21) C(20) 125.4(5) . . . yes
N(5) C(21) H(21) 117.1 . . . no
C(20) C(21) H(21) 117.5 . . . no

loop_
_geom_bond_atom_site_label_1
_geom_bond_atom_site_label_2
_geom_bond_distance
_geom_bond_site_symmetry_1
_geom_bond_site_symmetry_2
_geom_bond_publ_flag
Co O(1) 2.053(3) . . yes
Co O(1) 2.053(3) . 2_554 yes
Co O(2) 2.144(3) . . yes
Co O(2) 2.144(3) . 2_554 yes
Co N(1) 2.150(5) . . yes
Co N(2) 2.170(5) . . yes
P(1) F(1) 1.556(5) . . yes
P(1) F(2) 1.577(4) . . yes
P(1) F(3) 1.558(5) . . yes
P(1) F(4) 1.577(5) . . yes
P(1) F(5) 1.594(5) . . yes
P(1) F(6) 1.563(4) . . yes
O(1) H(3) 0.96 . . no
O(1) H(4) 0.96 . . no
O(2) H(9) 0.96 . . no
O(2) H(12) 0.96 . . no
N(1) C(1) 1.339(5) . . yes
N(1) C(1) 1.339(5) . 2_554 yes
N(2) C(6) 1.339(6) . . yes
N(2) C(6) 1.339(6) . 2_554 yes
N(3) C(7) 1.338(7) . . yes
N(3) C(11) 1.328(8) . . yes
N(4) C(14) 1.336(9) . . yes
N(4) C(15) 1.312(9) . . yes
N(5) C(17) 1.341(7) . . yes
N(5) C(21) 1.318(7) . . yes
C(1) C(2) 1.378(6) . . yes
C(1) H(1) 0.97 . . no
C(2) C(3) 1.379(6) . . yes
C(2) H(2) 0.97 . . no
C(3) C(4) 1.486(9) . . yes
C(4) C(5) 1.392(6) . . yes
C(4) C(5) 1.392(6) . 2_554 yes
C(5) C(6) 1.369(7) . 2_564 yes
C(5) H(5) 0.97 . . no
C(6) H(6) 0.98 . . no
C(7) C(8) 1.370(7) . . yes
C(7) H(7) 0.99 . . no
C(8) C(9) 1.373(7) . . yes
C(8) H(8) 0.97 . . no
C(9) C(10) 1.371(7) . . yes
C(9) C(12) 1.500(6) . . yes
C(10) C(11) 1.395(7) . . yes
C(10) H(10) 0.97 . . no
C(11) H(11) 0.97 . . no
C(12) C(13) 1.380(8) . . yes
C(12) C(16) 1.390(7) . . yes
C(13) C(14) 1.379(8) . . yes
C(13) H(13) 0.97 . . no
C(14) H(14) 0.99 . . no
C(15) C(16) 1.387(8) . . yes
C(15) H(15) 0.98 . . no
C(16) H(16) 0.98 . . no
C(17) C(18) 1.378(8) . . yes
C(17) H(17) 0.96 . . no
C(18) C(19) 1.377(6) . . yes
C(18) H(18) 0.99 . . no
C(19) C(19) 1.49(1) . 3_665 yes
C(19) C(20) 1.389(7) . . yes
C(20) C(21) 1.362(9) . . yes
C(20) H(20) 0.97 . . no
C(21) H(21) 0.97 . . no
